data_7023134
loop_
_publ_author_name
'Ehsan, Muhammad Ali'
'Peiris, T. A. Nirmal'
'Wijayantha, K. G. Upul'
'Olmstead, Marilyn M.'
'Arifin, Zainudin'
'Mazhar, Muhammad'
'Lo, K. M.'
'McKee, Vickie'

_publ_section_title
;
 Development of molecular precursors for deposition of indium sulphide
 thin film electrodes for photoelectrochemical applications.
;
_journal_issue 30
_journal_name_full 'Dalton transactions (Cambridge, England : 2003)'
_journal_page_first 10919
_journal_page_last 10928
_journal_paper_doi 10.1039/c3dt50781e
_journal_volume 42
_journal_year 2013
_chemical_formula_moiety 'C39 H66 In N3 S6, 2(C5 H5 N)'
_chemical_formula_sum 'C49 H76 In N5 S6'
_chemical_formula_weight 1042.33
_chemical_name_common In(S2CNCy2)3.2py
_chemical_name_systematic
;
?
;
_space_group_IT_number 14
_symmetry_cell_setting monoclinic
_symmetry_space_group_name_Hall '-P 2ybc'
_symmetry_space_group_name_H-M 'P 1 21/c 1'
_atom_sites_solution_hydrogens geom
_atom_sites_solution_primary direct
_atom_sites_solution_secondary difmap
_audit_creation_method SHELXL-97
_cell_angle_alpha 90.00
_cell_angle_beta 91.804(2)
_cell_angle_gamma 90.00
_cell_formula_units_Z 4
_cell_length_a 10.5733(2)
_cell_length_b 22.1491(6)
_cell_length_c 22.3726(6)
_cell_measurement_reflns_used 6941
_cell_measurement_temperature 100(2)
_cell_measurement_theta_max 21.8
_cell_measurement_theta_min 2.3
_cell_volume 5236.8(2)
_computing_cell_refinement 'SAINT (Bruker, 2011)'
_computing_data_collection 'APEX2 (Bruker, 2009)'
_computing_data_reduction 'SAINT (Bruker, 2011)'
_computing_molecular_graphics 'SHELXTL, XP (Bruker, 1997)'
_computing_publication_material 'SHELXL97 (Sheldrick, 2008)'
_computing_structure_refinement 'SHELXL-97 (Sheldrick, 2008)'
_computing_structure_solution 'SHELXS-97 (Sheldrick, 2008)'
_diffrn_ambient_temperature 100(2)
_diffrn_measured_fraction_theta_full 1.000
_diffrn_measured_fraction_theta_max 1.000
_diffrn_measurement_device_type 'Bruker SMART Apex II'
_diffrn_measurement_method '\w and \f'
_diffrn_radiation_monochromator graphite
_diffrn_radiation_source 'fine-focus sealed tube'
_diffrn_radiation_type MoK\a
_diffrn_radiation_wavelength 0.71073
_diffrn_reflns_av_R_equivalents 0.0679
_diffrn_reflns_av_sigmaI/netI 0.0633
_diffrn_reflns_limit_h_max 13
_diffrn_reflns_limit_h_min -13
_diffrn_reflns_limit_k_max 28
_diffrn_reflns_limit_k_min -28
_diffrn_reflns_limit_l_max 29
_diffrn_reflns_limit_l_min -28
_diffrn_reflns_number 49516
_diffrn_reflns_theta_full 27.49
_diffrn_reflns_theta_max 27.49
_diffrn_reflns_theta_min 1.82
_exptl_absorpt_coefficient_mu 0.728
_exptl_absorpt_correction_T_max 0.9785
_exptl_absorpt_correction_T_min 0.8389
_exptl_absorpt_correction_type multi-scan
_exptl_absorpt_process_details 'SADABS (Sheldrick, 2008)'
_exptl_crystal_colour colorless
_exptl_crystal_density_diffrn 1.322
_exptl_crystal_density_method 'not measured'
_exptl_crystal_description needle
_exptl_crystal_F_000 2200
_exptl_crystal_size_max 0.25
_exptl_crystal_size_mid 0.06
_exptl_crystal_size_min 0.03
_refine_diff_density_max 1.040
_refine_diff_density_min -0.747
_refine_diff_density_rms 0.094
_refine_ls_extinction_method none
_refine_ls_goodness_of_fit_ref 1.014
_refine_ls_hydrogen_treatment constr
_refine_ls_matrix_type full
_refine_ls_number_parameters 490
_refine_ls_number_reflns 12019
_refine_ls_number_restraints 0
_refine_ls_restrained_S_all 1.014
_refine_ls_R_factor_all 0.0769
_refine_ls_R_factor_gt 0.0476
_refine_ls_shift/su_max 0.001
_refine_ls_shift/su_mean 0.000
_refine_ls_structure_factor_coef Fsqd
_refine_ls_weighting_details 'calc w=1/[\s^2^(Fo^2^)+(0.0379P)^2^+7.3089P] where P=(Fo^2^+2Fc^2^)/3'
_refine_ls_weighting_scheme calc
_refine_ls_wR_factor_gt 0.0949
_refine_ls_wR_factor_ref 0.1055
_reflns_number_gt 8749
_reflns_number_total 12019
_reflns_threshold_expression >2sigma(I)
_cod_data_source_file c3dt50781e.txt
_cod_data_source_block mn2088
_cod_original_sg_symbol_H-M 'P 21/c'
_cod_database_code 7023134

loop_
_symmetry_equiv_pos_as_xyz
'x, y, z'
'-x, y+1/2, -z+1/2'
'-x, -y, -z'
'x, -y-1/2, z-1/2'

loop_
_atom_site_label
_atom_site_type_symbol
_atom_site_fract_x
_atom_site_fract_y
_atom_site_fract_z
_atom_site_U_iso_or_equiv
_atom_site_adp_type
_atom_site_occupancy
_atom_site_symmetry_multiplicity
_atom_site_calc_flag
_atom_site_refinement_flags
_atom_site_disorder_assembly
_atom_site_disorder_group
In1 In 0.18160(2) 0.296896(10) 0.537572(11) 0.01794(7) Uani 1 1 d . . .
S1 S 0.40229(8) 0.25602(4) 0.57045(4) 0.0247(2) Uani 1 1 d . . .
S2 S 0.16392(8) 0.22187(4) 0.62610(4) 0.02360(19) Uani 1 1 d . . .
S3 S 0.16454(8) 0.23074(4) 0.44203(4) 0.02339(19) Uani 1 1 d . . .
S4 S -0.05250(8) 0.28301(4) 0.50312(4) 0.02143(18) Uani 1 1 d . . .
S5 S 0.23947(8) 0.39307(4) 0.47888(4) 0.02061(18) Uani 1 1 d . . .
S6 S 0.17405(8) 0.39116(4) 0.60563(4) 0.02147(18) Uani 1 1 d . . .
N1 N 0.3902(3) 0.17750(13) 0.66178(13) 0.0208(6) Uani 1 1 d . . .
N2 N -0.0754(3) 0.21349(12) 0.40484(13) 0.0218(6) Uani 1 1 d . . .
N3 N 0.2374(2) 0.49291(12) 0.54697(12) 0.0175(6) Uani 1 1 d . . .
C1 C 0.3276(3) 0.21440(15) 0.62376(15) 0.0214(7) Uani 1 1 d . . .
C2 C 0.5299(3) 0.16791(16) 0.66315(17) 0.0256(8) Uani 1 1 d . . .
H2 H 0.5468 0.1395 0.6972 0.031 Uiso 1 1 calc R . .
C3 C 0.6064(4) 0.22412(18) 0.67875(18) 0.0325(9) Uani 1 1 d . . .
H3A H 0.5761 0.2419 0.7163 0.039 Uiso 1 1 calc R . .
H3B H 0.5951 0.2544 0.6465 0.039 Uiso 1 1 calc R . .
C4 C 0.7466(4) 0.2079(2) 0.6865(2) 0.0460(12) Uani 1 1 d . . .
H4A H 0.7963 0.2454 0.6924 0.055 Uiso 1 1 calc R . .
H4B H 0.7589 0.1829 0.7228 0.055 Uiso 1 1 calc R . .
C5 C 0.7958(4) 0.1741(3) 0.6336(2) 0.0540(14) Uani 1 1 d . . .
H5A H 0.8842 0.1614 0.6426 0.065 Uiso 1 1 calc R . .
H5B H 0.7963 0.2014 0.5986 0.065 Uiso 1 1 calc R . .
C6 C 0.7172(4) 0.1190(2) 0.61809(19) 0.0414(11) Uani 1 1 d . . .
H6A H 0.7265 0.0891 0.6508 0.050 Uiso 1 1 calc R . .
H6B H 0.7486 0.1004 0.5812 0.050 Uiso 1 1 calc R . .
C7 C 0.5765(4) 0.13521(19) 0.60865(18) 0.0341(9) Uani 1 1 d . . .
H7A H 0.5653 0.1613 0.5729 0.041 Uiso 1 1 calc R . .
H7B H 0.5264 0.0979 0.6018 0.041 Uiso 1 1 calc R . .
C8 C 0.3217(3) 0.14453(16) 0.70898(16) 0.0236(8) Uani 1 1 d . . .
H8A H 0.2294 0.1527 0.7019 0.028 Uiso 1 1 calc R . .
C9 C 0.3572(4) 0.1693(2) 0.77038(18) 0.0411(11) Uani 1 1 d . . .
H9A H 0.3400 0.2132 0.7714 0.049 Uiso 1 1 calc R . .
H9B H 0.4488 0.1632 0.7788 0.049 Uiso 1 1 calc R . .
C10 C 0.2813(5) 0.1375(2) 0.81832(19) 0.0485(12) Uani 1 1 d . . .
H10A H 0.3106 0.1518 0.8583 0.058 Uiso 1 1 calc R . .
H10B H 0.1908 0.1482 0.8129 0.058 Uiso 1 1 calc R . .
C11 C 0.2959(4) 0.0697(2) 0.8152(2) 0.0483(12) Uani 1 1 d . . .
H11A H 0.3845 0.0587 0.8259 0.058 Uiso 1 1 calc R . .
H11B H 0.2406 0.0506 0.8446 0.058 Uiso 1 1 calc R . .
C12 C 0.2621(4) 0.04597(19) 0.7537(2) 0.0414(11) Uani 1 1 d . . .
H12A H 0.1708 0.0527 0.7449 0.050 Uiso 1 1 calc R . .
H12B H 0.2778 0.0019 0.7527 0.050 Uiso 1 1 calc R . .
C13 C 0.3392(4) 0.07679(18) 0.7054(2) 0.0414(11) Uani 1 1 d . . .
H13A H 0.4299 0.0666 0.7113 0.050 Uiso 1 1 calc R . .
H13B H 0.3106 0.0622 0.6654 0.050 Uiso 1 1 calc R . .
C14 C 0.0020(3) 0.23936(14) 0.44534(15) 0.0195(7) Uani 1 1 d . . .
C15 C -0.0243(3) 0.17635(16) 0.35531(16) 0.0267(8) Uani 1 1 d . . .
H15 H 0.0699 0.1774 0.3609 0.032 Uiso 1 1 calc R . .
C16 C -0.0623(4) 0.11050(16) 0.36077(17) 0.0287(8) Uani 1 1 d . . .
H16A H -0.1557 0.1072 0.3583 0.034 Uiso 1 1 calc R . .
H16B H -0.0327 0.0947 0.4002 0.034 Uiso 1 1 calc R . .
C17 C -0.0058(4) 0.07294(18) 0.31144(18) 0.0361(10) Uani 1 1 d . . .
H17A H 0.0874 0.0717 0.3174 0.043 Uiso 1 1 calc R . .
H17B H -0.0379 0.0311 0.3139 0.043 Uiso 1 1 calc R . .
C18 C -0.0383(4) 0.09834(19) 0.24989(18) 0.0387(10) Uani 1 1 d . . .
H18A H -0.1307 0.0953 0.2419 0.046 Uiso 1 1 calc R . .
H18B H 0.0047 0.0742 0.2193 0.046 Uiso 1 1 calc R . .
C19 C 0.0023(4) 0.16391(19) 0.24538(18) 0.0369(10) Uani 1 1 d . . .
H19A H -0.0254 0.1801 0.2058 0.044 Uiso 1 1 calc R . .
H19B H 0.0958 0.1662 0.2483 0.044 Uiso 1 1 calc R . .
C20 C -0.0530(4) 0.20258(19) 0.29418(17) 0.0348(9) Uani 1 1 d . . .
H20A H -0.0174 0.2438 0.2921 0.042 Uiso 1 1 calc R . .
H20B H -0.1458 0.2055 0.2875 0.042 Uiso 1 1 calc R . .
C21 C -0.2155(3) 0.22004(16) 0.40295(17) 0.0265(8) Uani 1 1 d . . .
H21A H -0.2442 0.1955 0.3675 0.032 Uiso 1 1 calc R . .
C22 C -0.2596(3) 0.28373(17) 0.38784(16) 0.0271(8) Uani 1 1 d . . .
H22A H -0.2351 0.3113 0.4211 0.033 Uiso 1 1 calc R . .
H22B H -0.2177 0.2978 0.3514 0.033 Uiso 1 1 calc R . .
C23 C -0.4022(3) 0.28556(19) 0.37748(19) 0.0358(10) Uani 1 1 d . . .
H23A H -0.4296 0.3280 0.3723 0.043 Uiso 1 1 calc R . .
H23B H -0.4249 0.2635 0.3402 0.043 Uiso 1 1 calc R . .
C24 C -0.4704(4) 0.2582(2) 0.4280(2) 0.0397(10) Uani 1 1 d . . .
H24A H -0.5624 0.2581 0.4183 0.048 Uiso 1 1 calc R . .
H24B H -0.4559 0.2832 0.4643 0.048 Uiso 1 1 calc R . .
C25 C -0.4264(3) 0.19335(18) 0.44096(18) 0.0320(9) Uani 1 1 d . . .
H25A H -0.4472 0.1674 0.4060 0.038 Uiso 1 1 calc R . .
H25B H -0.4711 0.1772 0.4757 0.038 Uiso 1 1 calc R . .
C26 C -0.2822(3) 0.19233(18) 0.45423(17) 0.0308(9) Uani 1 1 d . . .
H26A H -0.2621 0.2152 0.4913 0.037 Uiso 1 1 calc R . .
H26B H -0.2533 0.1502 0.4602 0.037 Uiso 1 1 calc R . .
C27 C 0.2194(3) 0.43335(15) 0.54454(15) 0.0177(7) Uani 1 1 d . . .
C28 C 0.2737(3) 0.52639(15) 0.49271(15) 0.0202(7) Uani 1 1 d . . .
H28 H 0.2950 0.4956 0.4619 0.024 Uiso 1 1 calc R . .
C29 C 0.3902(3) 0.56633(16) 0.50221(16) 0.0242(8) Uani 1 1 d . . .
H29A H 0.4613 0.5421 0.5193 0.029 Uiso 1 1 calc R . .
H29B H 0.3716 0.5992 0.5306 0.029 Uiso 1 1 calc R . .
C30 C 0.4265(3) 0.59317(17) 0.44197(17) 0.0297(9) Uani 1 1 d . . .
H30A H 0.5016 0.6195 0.4478 0.036 Uiso 1 1 calc R . .
H30B H 0.4486 0.5602 0.4143 0.036 Uiso 1 1 calc R . .
C31 C 0.3172(3) 0.62974(17) 0.41494(18) 0.0303(9) Uani 1 1 d . . .
H31A H 0.3011 0.6650 0.4408 0.036 Uiso 1 1 calc R . .
H31B H 0.3408 0.6450 0.3752 0.036 Uiso 1 1 calc R . .
C32 C 0.1973(4) 0.59264(17) 0.40810(17) 0.0303(9) Uani 1 1 d . . .
H32A H 0.2094 0.5608 0.3777 0.036 Uiso 1 1 calc R . .
H32B H 0.1271 0.6190 0.3937 0.036 Uiso 1 1 calc R . .
C33 C 0.1619(3) 0.56331(16) 0.46697(16) 0.0234(8) Uani 1 1 d . . .
H33A H 0.0878 0.5366 0.4601 0.028 Uiso 1 1 calc R . .
H33B H 0.1386 0.5949 0.4959 0.028 Uiso 1 1 calc R . .
C34 C 0.2161(3) 0.53153(16) 0.60032(15) 0.0215(7) Uani 1 1 d . . .
H34 H 0.2346 0.5737 0.5873 0.026 Uiso 1 1 calc R . .
C35 C 0.0785(3) 0.53210(17) 0.61885(18) 0.0291(8) Uani 1 1 d . . .
H35A H 0.0524 0.4908 0.6300 0.035 Uiso 1 1 calc R . .
H35B H 0.0234 0.5456 0.5848 0.035 Uiso 1 1 calc R . .
C36 C 0.0632(4) 0.5747(2) 0.6720(2) 0.0452(12) Uani 1 1 d . . .
H36A H 0.0795 0.6168 0.6593 0.054 Uiso 1 1 calc R . .
H36B H -0.0249 0.5726 0.6856 0.054 Uiso 1 1 calc R . .
C37 C 0.1529(4) 0.5585(2) 0.7230(2) 0.0524(14) Uani 1 1 d . . .
H37A H 0.1329 0.5174 0.7375 0.063 Uiso 1 1 calc R . .
H37B H 0.1416 0.5871 0.7564 0.063 Uiso 1 1 calc R . .
C38 C 0.2896(4) 0.5604(2) 0.70416(18) 0.0374(10) Uani 1 1 d . . .
H38A H 0.3458 0.5480 0.7382 0.045 Uiso 1 1 calc R . .
H38B H 0.3120 0.6022 0.6931 0.045 Uiso 1 1 calc R . .
C39 C 0.3105(4) 0.51841(17) 0.65101(16) 0.0282(8) Uani 1 1 d . . .
H39A H 0.3975 0.5239 0.6368 0.034 Uiso 1 1 calc R . .
H39B H 0.3014 0.4759 0.6639 0.034 Uiso 1 1 calc R . .
N4 N -0.1275(7) -0.0853(3) 0.4707(3) 0.091(4) Uiso 0.50 1 d PG A 1
C40 C -0.0757(5) -0.0279(4) 0.4772(4) 0.078(4) Uiso 0.50 1 d PG A 1
H40 H 0.0125 -0.0220 0.4727 0.093 Uiso 0.50 1 calc PR A 1
C41 C -0.1528(8) 0.0208(3) 0.4903(4) 0.106(5) Uiso 0.50 1 d PG A 1
H41 H -0.1174 0.0600 0.4947 0.127 Uiso 0.50 1 calc PR A 1
C42 C -0.2819(7) 0.0122(3) 0.4968(4) 0.081(4) Uiso 0.50 1 d PG A 1
H42 H -0.3346 0.0455 0.5057 0.098 Uiso 0.50 1 calc PR A 1
C43 C -0.3338(5) -0.0452(4) 0.4902(4) 0.071(3) Uiso 0.50 1 d PG A 1
H43 H -0.4220 -0.0511 0.4947 0.085 Uiso 0.50 1 calc PR A 1
C44 C -0.2566(7) -0.0939(3) 0.4772(3) 0.057(3) Uiso 0.50 1 d PG A 1
H44 H -0.2920 -0.1332 0.4727 0.069 Uiso 0.50 1 calc PR A 1
N4B N -0.2710(7) 0.0077(3) 0.4381(3) 0.076(3) Uiso 0.50 1 d PG B 2
C40B C -0.3554(6) 0.0139(3) 0.4841(3) 0.059(3) Uiso 0.50 1 d PG B 2
H40B H -0.4100 0.0479 0.4850 0.070 Uiso 0.50 1 calc PR B 2
C41B C -0.3598(7) -0.0297(4) 0.5287(3) 0.091(4) Uiso 0.50 1 d PG B 2
H41B H -0.4175 -0.0255 0.5601 0.110 Uiso 0.50 1 calc PR B 2
C42B C -0.2798(7) -0.0795(3) 0.5273(3) 0.068(3) Uiso 0.50 1 d PG B 2
H42B H -0.2828 -0.1093 0.5577 0.082 Uiso 0.50 1 calc PR B 2
C43B C -0.1954(6) -0.0857(3) 0.4813(3) 0.043(2) Uiso 0.50 1 d PG B 2
H43B H -0.1408 -0.1197 0.4803 0.051 Uiso 0.50 1 calc PR B 2
C44B C -0.1910(6) -0.0421(3) 0.4367(3) 0.074(3) Uiso 0.50 1 d PG B 2
H44B H -0.1334 -0.0463 0.4052 0.088 Uiso 0.50 1 calc PR B 2
N5 N 0.5579(14) -0.0598(5) 0.6661(6) 0.105(7) Uiso 0.30 1 d PG C 1
C45 C 0.5056(13) -0.0582(6) 0.7223(7) 0.104(8) Uiso 0.30 1 d PG C 1
H45 H 0.4510 -0.0259 0.7326 0.124 Uiso 0.30 1 calc PR C 1
C46 C 0.5330(12) -0.1037(6) 0.7635(5) 0.089(8) Uiso 0.30 1 d PG C 1
H46 H 0.4973 -0.1025 0.8019 0.107 Uiso 0.30 1 calc PR C 1
C47 C 0.6128(11) -0.1508(5) 0.7485(5) 0.046(4) Uiso 0.30 1 d PG C 1
H47 H 0.6316 -0.1819 0.7766 0.055 Uiso 0.30 1 calc PR C 1
C48 C 0.6652(10) -0.1524(5) 0.6923(5) 0.054(4) Uiso 0.30 1 d PG C 1
H48 H 0.7197 -0.1846 0.6820 0.065 Uiso 0.30 1 calc PR C 1
C49 C 0.6377(13) -0.1069(6) 0.6511(4) 0.081(6) Uiso 0.30 1 d PG C 1
H49 H 0.6735 -0.1080 0.6127 0.097 Uiso 0.30 1 calc PR C 1
N5B N 0.3929(3) -0.0926(2) 0.6948(2) 0.0558(15) Uiso 0.70 1 d PG D 2
C45B C 0.4884(4) -0.0642(2) 0.66409(18) 0.068(2) Uiso 0.70 1 d PG D 2
H45B H 0.4688 -0.0432 0.6280 0.081 Uiso 0.70 1 calc PR D 2
C46B C 0.6126(4) -0.0666(2) 0.6862(2) 0.058(2) Uiso 0.70 1 d PG D 2
H46B H 0.6779 -0.0472 0.6652 0.069 Uiso 0.70 1 calc PR D 2
C47B C 0.6413(3) -0.0974(2) 0.7391(2) 0.0574(19) Uiso 0.70 1 d PG D 2
H47B H 0.7262 -0.0990 0.7542 0.069 Uiso 0.70 1 calc PR D 2
C48B C 0.5457(4) -0.1258(2) 0.76978(17) 0.0425(16) Uiso 0.70 1 d PG D 2
H48B H 0.5653 -0.1468 0.8059 0.051 Uiso 0.70 1 calc PR D 2
C49B C 0.4215(3) -0.1234(2) 0.74765(19) 0.0546(18) Uiso 0.70 1 d PG D 2
H49B H 0.3562 -0.1428 0.7686 0.066 Uiso 0.70 1 calc PR D 2

loop_
_atom_site_aniso_label
_atom_site_aniso_U_11
_atom_site_aniso_U_22
_atom_site_aniso_U_33
_atom_site_aniso_U_23
_atom_site_aniso_U_13
_atom_site_aniso_U_12
In1 0.01816(11) 0.01662(11) 0.01869(12) -0.00049(10) -0.00498(8) -0.00097(10)
S1 0.0189(4) 0.0311(5) 0.0241(5) 0.0085(4) -0.0013(3) 0.0000(4)
S2 0.0194(4) 0.0250(5) 0.0263(5) 0.0044(4) -0.0004(3) 0.0004(3)
S3 0.0181(4) 0.0240(5) 0.0279(5) -0.0074(4) -0.0018(3) 0.0013(3)
S4 0.0188(4) 0.0222(4) 0.0231(5) -0.0060(3) -0.0024(3) 0.0011(3)
S5 0.0279(4) 0.0185(4) 0.0154(4) -0.0026(3) -0.0003(3) -0.0013(3)
S6 0.0279(4) 0.0205(4) 0.0159(4) -0.0005(3) -0.0004(3) -0.0046(3)
N1 0.0201(14) 0.0217(15) 0.0205(16) 0.0025(12) -0.0013(12) -0.0004(12)
N2 0.0192(14) 0.0219(16) 0.0240(16) -0.0031(12) -0.0040(12) -0.0013(12)
N3 0.0161(13) 0.0195(14) 0.0170(15) -0.0046(11) 0.0003(11) -0.0017(11)
C1 0.0234(17) 0.0230(18) 0.0175(18) -0.0002(13) -0.0046(13) -0.0006(14)
C2 0.0197(17) 0.028(2) 0.029(2) 0.0043(15) -0.0040(15) 0.0004(15)
C3 0.032(2) 0.033(2) 0.032(2) 0.0092(17) -0.0066(17) -0.0098(17)
C4 0.030(2) 0.064(3) 0.044(3) 0.018(2) -0.0122(19) -0.015(2)
C5 0.024(2) 0.092(4) 0.046(3) 0.027(3) 0.001(2) -0.005(2)
C6 0.031(2) 0.061(3) 0.033(2) 0.013(2) 0.0076(18) 0.016(2)
C7 0.030(2) 0.040(2) 0.032(2) 0.0043(18) 0.0008(17) 0.0027(18)
C8 0.0244(18) 0.0235(18) 0.0229(19) 0.0050(14) 0.0006(15) -0.0010(14)
C9 0.058(3) 0.042(3) 0.024(2) -0.0015(18) 0.0004(19) -0.019(2)
C10 0.065(3) 0.059(3) 0.022(2) 0.002(2) 0.008(2) -0.022(3)
C11 0.040(2) 0.057(3) 0.048(3) 0.029(2) 0.003(2) -0.005(2)
C12 0.041(2) 0.026(2) 0.058(3) 0.005(2) 0.023(2) -0.0015(18)
C13 0.045(2) 0.028(2) 0.053(3) 0.001(2) 0.023(2) -0.0082(19)
C14 0.0225(17) 0.0138(16) 0.0221(18) 0.0023(13) -0.0023(14) 0.0001(13)
C15 0.0268(18) 0.0264(19) 0.027(2) -0.0091(15) -0.0023(15) -0.0001(15)
C16 0.036(2) 0.0240(19) 0.026(2) -0.0037(15) 0.0020(16) 0.0048(16)
C17 0.046(2) 0.028(2) 0.034(2) -0.0059(17) -0.0042(19) 0.0069(18)
C18 0.048(3) 0.043(3) 0.026(2) -0.0126(18) 0.0021(18) 0.008(2)
C19 0.039(2) 0.046(3) 0.025(2) 0.0001(18) 0.0054(17) 0.0050(19)
C20 0.044(2) 0.032(2) 0.029(2) 0.0004(18) 0.0102(17) -0.0003(19)
C21 0.0182(17) 0.0263(19) 0.034(2) 0.0006(16) -0.0068(15) -0.0046(14)
C22 0.0277(19) 0.033(2) 0.0205(19) 0.0025(15) 0.0029(15) 0.0057(16)
C23 0.029(2) 0.040(2) 0.038(2) 0.0014(18) -0.0086(17) 0.0063(17)
C24 0.027(2) 0.052(3) 0.040(3) 0.001(2) 0.0012(18) 0.0036(19)
C25 0.0293(19) 0.040(2) 0.027(2) -0.0011(17) 0.0055(16) -0.0067(17)
C26 0.0304(19) 0.033(2) 0.029(2) 0.0011(16) -0.0029(16) -0.0015(17)
C27 0.0140(15) 0.0219(17) 0.0172(17) -0.0017(13) -0.0034(13) -0.0014(13)
C28 0.0237(17) 0.0197(17) 0.0172(18) -0.0016(13) 0.0018(14) -0.0005(14)
C29 0.0147(16) 0.0258(19) 0.032(2) 0.0020(15) 0.0007(14) 0.0006(14)
C30 0.0260(19) 0.028(2) 0.036(2) 0.0033(16) 0.0091(16) -0.0021(16)
C31 0.034(2) 0.026(2) 0.032(2) 0.0058(16) 0.0085(17) -0.0045(16)
C32 0.035(2) 0.028(2) 0.027(2) 0.0064(16) -0.0047(17) -0.0025(17)
C33 0.0210(17) 0.0229(18) 0.026(2) 0.0040(15) -0.0019(14) -0.0033(14)
C34 0.0250(17) 0.0214(18) 0.0184(18) -0.0081(14) 0.0034(14) -0.0035(14)
C35 0.0255(19) 0.026(2) 0.036(2) -0.0093(17) 0.0067(16) -0.0048(15)
C36 0.036(2) 0.047(3) 0.054(3) -0.026(2) 0.023(2) -0.017(2)
C37 0.058(3) 0.066(3) 0.034(3) -0.025(2) 0.018(2) -0.033(3)
C38 0.045(2) 0.044(2) 0.023(2) -0.0104(18) 0.0044(18) -0.019(2)
C39 0.034(2) 0.0256(19) 0.025(2) -0.0051(15) -0.0054(16) -0.0083(16)

loop_
_atom_type_symbol
_atom_type_description
_atom_type_scat_dispersion_real
_atom_type_scat_dispersion_imag
_atom_type_scat_source
C C 0.0033 0.0016 'International Tables Vol C Tables 4.2.6.8 and 6.1.1.4'
H H 0.0000 0.0000 'International Tables Vol C Tables 4.2.6.8 and 6.1.1.4'
N N 0.0061 0.0033 'International Tables Vol C Tables 4.2.6.8 and 6.1.1.4'
S S 0.1246 0.1234 'International Tables Vol C Tables 4.2.6.8 and 6.1.1.4'
In In -0.7276 1.3100 'International Tables Vol C Tables 4.2.6.8 and 6.1.1.4'

loop_
_geom_angle_atom_site_label_1
_geom_angle_atom_site_label_2
_geom_angle_atom_site_label_3
_geom_angle
S5 In1 S6 69.28(3)
S5 In1 S4 100.72(3)
S6 In1 S4 102.96(3)
S5 In1 S1 101.94(3)
S6 In1 S1 99.17(3)
S4 In1 S1 152.69(3)
S5 In1 S3 93.35(3)
S6 In1 S3 159.82(3)
S4 In1 S3 69.28(3)
S1 In1 S3 94.32(3)
S5 In1 S2 159.78(3)
S6 In1 S2 93.63(3)
S4 In1 S2 93.44(3)
S1 In1 S2 69.22(3)
S3 In1 S2 105.21(3)
C1 S1 In1 87.44(11)
C1 S2 In1 86.70(12)
C14 S3 In1 86.90(12)
C14 S4 In1 87.18(11)
C27 S5 In1 87.51(11)
C27 S6 In1 87.52(11)
C1 N1 C8 120.5(3)
C1 N1 C2 124.7(3)
C8 N1 C2 114.8(3)
C14 N2 C21 124.6(3)
C14 N2 C15 120.8(3)
C21 N2 C15 114.6(3)
C27 N3 C28 120.1(3)
C27 N3 C34 125.1(3)
C28 N3 C34 114.7(3)
N1 C1 S1 122.7(3)
N1 C1 S2 120.7(3)
S1 C1 S2 116.64(19)
N1 C2 C7 113.5(3)
N1 C2 C3 114.1(3)
C7 C2 C3 113.1(3)
N1 C2 H2 105.0
C7 C2 H2 105.0
C3 C2 H2 105.0
C2 C3 C4 109.9(3)
C2 C3 H3A 109.7
C4 C3 H3A 109.7
C2 C3 H3B 109.7
C4 C3 H3B 109.7
H3A C3 H3B 108.2
C5 C4 C3 112.7(3)
C5 C4 H4A 109.1
C3 C4 H4A 109.1
C5 C4 H4B 109.1
C3 C4 H4B 109.1
H4A C4 H4B 107.8
C4 C5 C6 112.3(4)
C4 C5 H5A 109.1
C6 C5 H5A 109.1
C4 C5 H5B 109.1
C6 C5 H5B 109.1
H5A C5 H5B 107.9
C5 C6 C7 111.5(4)
C5 C6 H6A 109.3
C7 C6 H6A 109.3
C5 C6 H6B 109.3
C7 C6 H6B 109.3
H6A C6 H6B 108.0
C2 C7 C6 109.8(3)
C2 C7 H7A 109.7
C6 C7 H7A 109.7
C2 C7 H7B 109.7
C6 C7 H7B 109.7
H7A C7 H7B 108.2
N1 C8 C13 112.6(3)
N1 C8 C9 110.6(3)
C13 C8 C9 112.3(3)
N1 C8 H8A 107.0
C13 C8 H8A 107.0
C9 C8 H8A 107.0
C8 C9 C10 110.4(3)
C8 C9 H9A 109.6
C10 C9 H9A 109.6
C8 C9 H9B 109.6
C10 C9 H9B 109.6
H9A C9 H9B 108.1
C11 C10 C9 111.6(4)
C11 C10 H10A 109.3
C9 C10 H10A 109.3
C11 C10 H10B 109.3
C9 C10 H10B 109.3
H10A C10 H10B 108.0
C12 C11 C10 111.6(4)
C12 C11 H11A 109.3
C10 C11 H11A 109.3
C12 C11 H11B 109.3
C10 C11 H11B 109.3
H11A C11 H11B 108.0
C11 C12 C13 111.8(4)
C11 C12 H12A 109.2
C13 C12 H12A 109.2
C11 C12 H12B 109.2
C13 C12 H12B 109.2
H12A C12 H12B 107.9
C8 C13 C12 109.6(3)
C8 C13 H13A 109.8
C12 C13 H13A 109.8
C8 C13 H13B 109.8
C12 C13 H13B 109.8
H13A C13 H13B 108.2
N2 C14 S4 122.5(3)
N2 C14 S3 120.9(3)
S4 C14 S3 116.64(19)
N2 C15 C20 113.2(3)
N2 C15 C16 111.5(3)
C20 C15 C16 113.4(3)
N2 C15 H15 106.1
C20 C15 H15 106.1
C16 C15 H15 106.1
C15 C16 C17 110.9(3)
C15 C16 H16A 109.5
C17 C16 H16A 109.5
C15 C16 H16B 109.5
C17 C16 H16B 109.5
H16A C16 H16B 108.1
C18 C17 C16 111.9(3)
C18 C17 H17A 109.2
C16 C17 H17A 109.2
C18 C17 H17B 109.2
C16 C17 H17B 109.2
H17A C17 H17B 107.9
C17 C18 C19 111.0(3)
C17 C18 H18A 109.4
C19 C18 H18A 109.4
C17 C18 H18B 109.4
C19 C18 H18B 109.4
H18A C18 H18B 108.0
C18 C19 C20 112.0(3)
C18 C19 H19A 109.2
C20 C19 H19A 109.2
C18 C19 H19B 109.2
C20 C19 H19B 109.2
H19A C19 H19B 107.9
C15 C20 C19 111.3(3)
C15 C20 H20A 109.4
C19 C20 H20A 109.4
C15 C20 H20B 109.4
C19 C20 H20B 109.4
H20A C20 H20B 108.0
N2 C21 C26 115.5(3)
N2 C21 C22 113.3(3)
C26 C21 C22 113.7(3)
N2 C21 H21A 104.2
C26 C21 H21A 104.2
C22 C21 H21A 104.2
C23 C22 C21 110.8(3)
C23 C22 H22A 109.5
C21 C22 H22A 109.5
C23 C22 H22B 109.5
C21 C22 H22B 109.5
H22A C22 H22B 108.1
C24 C23 C22 112.1(3)
C24 C23 H23A 109.2
C22 C23 H23A 109.2
C24 C23 H23B 109.2
C22 C23 H23B 109.2
H23A C23 H23B 107.9
C23 C24 C25 111.9(3)
C23 C24 H24A 109.2
C25 C24 H24A 109.2
C23 C24 H24B 109.2
C25 C24 H24B 109.2
H24A C24 H24B 107.9
C24 C25 C26 110.0(3)
C24 C25 H25A 109.7
C26 C25 H25A 109.7
C24 C25 H25B 109.7
C26 C25 H25B 109.7
H25A C25 H25B 108.2
C21 C26 C25 109.4(3)
C21 C26 H26A 109.8
C25 C26 H26A 109.8
C21 C26 H26B 109.8
C25 C26 H26B 109.8
H26A C26 H26B 108.2
N3 C27 S6 122.9(2)
N3 C27 S5 121.4(3)
S6 C27 S5 115.68(19)
N3 C28 C29 113.8(3)
N3 C28 C33 111.0(3)
C29 C28 C33 110.6(3)
N3 C28 H28 107.0
C29 C28 H28 107.0
C33 C28 H28 107.0
C28 C29 C30 109.0(3)
C28 C29 H29A 109.9
C30 C29 H29A 109.9
C28 C29 H29B 109.9
C30 C29 H29B 109.9
H29A C29 H29B 108.3
C31 C30 C29 110.3(3)
C31 C30 H30A 109.6
C29 C30 H30A 109.6
C31 C30 H30B 109.6
C29 C30 H30B 109.6
H30A C30 H30B 108.1
C32 C31 C30 112.0(3)
C32 C31 H31A 109.2
C30 C31 H31A 109.2
C32 C31 H31B 109.2
C30 C31 H31B 109.2
H31A C31 H31B 107.9
C31 C32 C33 111.8(3)
C31 C32 H32A 109.3
C33 C32 H32A 109.3
C31 C32 H32B 109.3
C33 C32 H32B 109.3
H32A C32 H32B 107.9
C32 C33 C28 110.1(3)
C32 C33 H33A 109.6
C28 C33 H33A 109.6
C32 C33 H33B 109.6
C28 C33 H33B 109.6
H33A C33 H33B 108.2
N3 C34 C39 112.1(3)
N3 C34 C35 113.1(3)
C39 C34 C35 114.2(3)
N3 C34 H34 105.5
C39 C34 H34 105.5
C35 C34 H34 105.5
C34 C35 C36 110.0(3)
C34 C35 H35A 109.7
C36 C35 H35A 109.7
C34 C35 H35B 109.7
C36 C35 H35B 109.7
H35A C35 H35B 108.2
C37 C36 C35 111.2(4)
C37 C36 H36A 109.4
C35 C36 H36A 109.4
C37 C36 H36B 109.4
C35 C36 H36B 109.4
H36A C36 H36B 108.0
C36 C37 C38 111.4(4)
C36 C37 H37A 109.3
C38 C37 H37A 109.3
C36 C37 H37B 109.3
C38 C37 H37B 109.3
H37A C37 H37B 108.0
C37 C38 C39 111.2(3)
C37 C38 H38A 109.4
C39 C38 H38A 109.4
C37 C38 H38B 109.4
C39 C38 H38B 109.4
H38A C38 H38B 108.0
C34 C39 C38 110.9(3)
C34 C39 H39A 109.5
C38 C39 H39A 109.5
C34 C39 H39B 109.5
C38 C39 H39B 109.5
H39A C39 H39B 108.0
C40 N4 C44 120.0
C41 C40 N4 120.0
C41 C40 H40 120.0
N4 C40 H40 120.0
C42 C41 C40 120.0
C42 C41 H41 120.0
C40 C41 H41 120.0
C41 C42 C43 120.0
C41 C42 H42 120.0
C43 C42 H42 120.0
C44 C43 C42 120.0
C44 C43 H43 120.0
C42 C43 H43 120.0
C43 C44 N4 120.0
C43 C44 H44 120.0
N4 C44 H44 120.0
C40B N4B C44B 120.0
N4B C40B C41B 120.0
N4B C40B H40B 120.0
C41B C40B H40B 120.0
C40B C41B C42B 120.0
C40B C41B H41B 120.0
C42B C41B H41B 120.0
C41B C42B C43B 120.0
C41B C42B H42B 120.0
C43B C42B H42B 120.0
C44B C43B C42B 120.0
C44B C43B H43B 120.0
C42B C43B H43B 120.0
C43B C44B N4B 120.0
C43B C44B H44B 120.0
N4B C44B H44B 120.0
C45 N5 C49 120.0
C46 C45 N5 120.0
C46 C45 H45 120.0
N5 C45 H45 120.0
C45 C46 C47 120.0
C45 C46 H46 120.0
C47 C46 H46 120.0
C48 C47 C46 120.0
C48 C47 H47 120.0
C46 C47 H47 120.0
C47 C48 C49 120.0
C47 C48 H48 120.0
C49 C48 H48 120.0
C48 C49 N5 120.0
C48 C49 H49 120.0
N5 C49 H49 120.0
C45B N5B C49B 120.0
C46B C45B N5B 120.0
C46B C45B H45B 120.0
N5B C45B H45B 120.0
C45B C46B C47B 120.0
C45B C46B H46B 120.0
C47B C46B H46B 120.0
C48B C47B C46B 120.0
C48B C47B H47B 120.0
C46B C47B H47B 120.0
C47B C48B C49B 120.0
C47B C48B H48B 120.0
C49B C48B H48B 120.0
C48B C49B N5B 120.0
C48B C49B H49B 120.0
N5B C49B H49B 120.0

loop_
_geom_bond_atom_site_label_1
_geom_bond_atom_site_label_2
_geom_bond_distance
In1 S5 2.5859(9)
In1 S6 2.5867(9)
In1 S4 2.5875(8)
In1 S1 2.5879(9)
In1 S3 2.5933(9)
In1 S2 2.5966(9)
S1 C1 1.719(4)
S2 C1 1.741(3)
S3 C14 1.733(3)
S4 C14 1.728(4)
S5 C27 1.737(3)
S6 C27 1.736(3)
N1 C1 1.339(4)
N1 C8 1.490(4)
N1 C2 1.492(4)
N2 C14 1.332(4)
N2 C21 1.488(4)
N2 C15 1.495(4)
N3 C27 1.334(4)
N3 C28 1.483(4)
N3 C34 1.491(4)
C2 C7 1.514(5)
C2 C3 1.520(5)
C2 H2 1.0000
C3 C4 1.529(5)
C3 H3A 0.9900
C3 H3B 0.9900
C4 C5 1.508(7)
C4 H4A 0.9900
C4 H4B 0.9900
C5 C6 1.510(7)
C5 H5A 0.9900
C5 H5B 0.9900
C6 C7 1.538(5)
C6 H6A 0.9900
C6 H6B 0.9900
C7 H7A 0.9900
C7 H7B 0.9900
C8 C13 1.514(5)
C8 C9 1.516(5)
C8 H8A 1.0000
C9 C10 1.531(6)
C9 H9A 0.9900
C9 H9B 0.9900
C10 C11 1.512(7)
C10 H10A 0.9900
C10 H10B 0.9900
C11 C12 1.506(6)
C11 H11A 0.9900
C11 H11B 0.9900
C12 C13 1.534(5)
C12 H12A 0.9900
C12 H12B 0.9900
C13 H13A 0.9900
C13 H13B 0.9900
C15 C20 1.508(5)
C15 C16 1.519(5)
C15 H15 1.0000
C16 C17 1.520(5)
C16 H16A 0.9900
C16 H16B 0.9900
C17 C18 1.517(6)
C17 H17A 0.9900
C17 H17B 0.9900
C18 C19 1.519(6)
C18 H18A 0.9900
C18 H18B 0.9900
C19 C20 1.519(5)
C19 H19A 0.9900
C19 H19B 0.9900
C20 H20A 0.9900
C20 H20B 0.9900
C21 C26 1.497(5)
C21 C22 1.520(5)
C21 H21A 1.0000
C22 C23 1.519(5)
C22 H22A 0.9900
C22 H22B 0.9900
C23 C24 1.489(6)
C23 H23A 0.9900
C23 H23B 0.9900
C24 C25 1.535(6)
C24 H24A 0.9900
C24 H24B 0.9900
C25 C26 1.544(5)
C25 H25A 0.9900
C25 H25B 0.9900
C26 H26A 0.9900
C26 H26B 0.9900
C28 C29 1.526(5)
C28 C33 1.534(5)
C28 H28 1.0000
C29 C30 1.533(5)
C29 H29A 0.9900
C29 H29B 0.9900
C30 C31 1.521(5)
C30 H30A 0.9900
C30 H30B 0.9900
C31 C32 1.514(5)
C31 H31A 0.9900
C31 H31B 0.9900
C32 C33 1.526(5)
C32 H32A 0.9900
C32 H32B 0.9900
C33 H33A 0.9900
C33 H33B 0.9900
C34 C39 1.515(5)
C34 C35 1.526(5)
C34 H34 1.0000
C35 C36 1.531(5)
C35 H35A 0.9900
C35 H35B 0.9900
C36 C37 1.505(7)
C36 H36A 0.9900
C36 H36B 0.9900
C37 C38 1.519(6)
C37 H37A 0.9900
C37 H37B 0.9900
C38 C39 1.531(5)
C38 H38A 0.9900
C38 H38B 0.9900
C39 H39A 0.9900
C39 H39B 0.9900
N4 C40 1.3900
N4 C44 1.3900
C40 C41 1.3900
C40 H40 0.9500
C41 C42 1.3900
C41 H41 0.9500
C42 C43 1.3900
C42 H42 0.9500
C43 C44 1.3900
C43 H43 0.9500
C44 H44 0.9500
N4B C40B 1.3900
N4B C44B 1.3900
C40B C41B 1.3900
C40B H40B 0.9500
C41B C42B 1.3900
C41B H41B 0.9500
C42B C43B 1.3900
C42B H42B 0.9500
C43B C44B 1.3900
C43B H43B 0.9500
C44B H44B 0.9500
N5 C45 1.3900
N5 C49 1.3900
C45 C46 1.3900
C45 H45 0.9500
C46 C47 1.3900
C46 H46 0.9500
C47 C48 1.3900
C47 H47 0.9500
C48 C49 1.3900
C48 H48 0.9500
C49 H49 0.9500
N5B C45B 1.3900
N5B C49B 1.3900
C45B C46B 1.3900
C45B H45B 0.9500
C46B C47B 1.3900
C46B H46B 0.9500
C47B C48B 1.3900
C47B H47B 0.9500
C48B C49B 1.3900
C48B H48B 0.9500
C49B H49B 0.9500

loop_
_geom_torsion_atom_site_label_1
_geom_torsion_atom_site_label_2
_geom_torsion_atom_site_label_3
_geom_torsion_atom_site_label_4
_geom_torsion
S5 In1 S1 C1 161.08(12)
S6 In1 S1 C1 90.48(12)
S4 In1 S1 C1 -53.42(14)
S3 In1 S1 C1 -104.58(12)
S2 In1 S1 C1 0.06(12)
S5 In1 S2 C1 -67.11(14)
S6 In1 S2 C1 -98.50(12)
S4 In1 S2 C1 158.26(12)
S1 In1 S2 C1 -0.06(11)
S3 In1 S2 C1 88.81(12)
S5 In1 S3 C14 -100.69(11)
S6 In1 S3 C14 -70.97(14)
S4 In1 S3 C14 -0.48(11)
S1 In1 S3 C14 157.06(11)
S2 In1 S3 C14 87.43(11)
S5 In1 S4 C14 90.02(11)
S6 In1 S4 C14 161.00(11)
S1 In1 S4 C14 -55.65(13)
S3 In1 S4 C14 0.49(11)
S2 In1 S4 C14 -104.48(11)
S6 In1 S5 C27 0.61(10)
S4 In1 S5 C27 100.55(11)
S1 In1 S5 C27 -94.79(11)
S3 In1 S5 C27 170.08(10)
S2 In1 S5 C27 -33.15(14)
S5 In1 S6 C27 -0.62(10)
S4 In1 S6 C27 -97.34(11)
S1 In1 S6 C27 98.76(11)
S3 In1 S6 C27 -32.56(14)
S2 In1 S6 C27 168.29(11)
C8 N1 C1 S1 177.2(2)
C2 N1 C1 S1 0.2(5)
C8 N1 C1 S2 -3.2(4)
C2 N1 C1 S2 179.8(3)
In1 S1 C1 N1 179.5(3)
In1 S1 C1 S2 -0.10(18)
In1 S2 C1 N1 -179.5(3)
In1 S2 C1 S1 0.10(18)
C1 N1 C2 C7 -68.2(4)
C8 N1 C2 C7 114.6(3)
C1 N1 C2 C3 63.3(5)
C8 N1 C2 C3 -113.8(3)
N1 C2 C3 C4 173.1(3)
C7 C2 C3 C4 -55.2(4)
C2 C3 C4 C5 52.8(5)
C3 C4 C5 C6 -53.5(5)
C4 C5 C6 C7 54.1(5)
N1 C2 C7 C6 -171.6(3)
C3 C2 C7 C6 56.4(4)
C5 C6 C7 C2 -54.8(5)
C1 N1 C8 C13 123.1(4)
C2 N1 C8 C13 -59.6(4)
C1 N1 C8 C9 -110.3(4)
C2 N1 C8 C9 67.0(4)
N1 C8 C9 C10 177.0(3)
C13 C8 C9 C10 -56.2(5)
C8 C9 C10 C11 54.4(5)
C9 C10 C11 C12 -54.7(5)
C10 C11 C12 C13 55.5(5)
N1 C8 C13 C12 -177.9(3)
C9 C8 C13 C12 56.4(5)
C11 C12 C13 C8 -55.6(5)
C21 N2 C14 S4 1.9(5)
C15 N2 C14 S4 179.6(2)
C21 N2 C14 S3 -177.9(3)
C15 N2 C14 S3 -0.1(4)
In1 S4 C14 N2 179.5(3)
In1 S4 C14 S3 -0.76(17)
In1 S3 C14 N2 -179.5(3)
In1 S3 C14 S4 0.76(17)
C14 N2 C15 C20 -116.5(4)
C21 N2 C15 C20 61.5(4)
C14 N2 C15 C16 114.4(4)
C21 N2 C15 C16 -67.6(4)
N2 C15 C16 C17 -178.0(3)
C20 C15 C16 C17 53.0(4)
C15 C16 C17 C18 -54.0(5)
C16 C17 C18 C19 55.5(5)
C17 C18 C19 C20 -55.0(5)
N2 C15 C20 C19 179.2(3)
C16 C15 C20 C19 -52.6(4)
C18 C19 C20 C15 53.3(5)
C14 N2 C21 C26 -66.6(4)
C15 N2 C21 C26 115.5(4)
C14 N2 C21 C22 67.1(4)
C15 N2 C21 C22 -110.8(3)
N2 C21 C22 C23 171.6(3)
C26 C21 C22 C23 -53.9(4)
C21 C22 C23 C24 52.6(5)
C22 C23 C24 C25 -55.5(5)
C23 C24 C25 C26 57.1(4)
N2 C21 C26 C25 -170.7(3)
C22 C21 C26 C25 55.9(4)
C24 C25 C26 C21 -56.1(4)
C28 N3 C27 S6 -178.8(2)
C34 N3 C27 S6 -2.9(4)
C28 N3 C27 S5 0.9(4)
C34 N3 C27 S5 176.7(2)
In1 S6 C27 N3 -179.4(3)
In1 S6 C27 S5 0.95(16)
In1 S5 C27 N3 179.3(3)
In1 S5 C27 S6 -0.95(16)
C27 N3 C28 C29 -128.3(3)
C34 N3 C28 C29 55.5(4)
C27 N3 C28 C33 106.1(3)
C34 N3 C28 C33 -70.1(3)
N3 C28 C29 C30 174.1(3)
C33 C28 C29 C30 -60.2(4)
C28 C29 C30 C31 58.7(4)
C29 C30 C31 C32 -56.2(4)
C30 C31 C32 C33 54.1(4)
C31 C32 C33 C28 -54.3(4)
N3 C28 C33 C32 -174.7(3)
C29 C28 C33 C32 57.9(4)
C27 N3 C34 C39 67.9(4)
C28 N3 C34 C39 -116.1(3)
C27 N3 C34 C35 -62.9(4)
C28 N3 C34 C35 113.1(3)
N3 C34 C35 C36 -177.5(3)
C39 C34 C35 C36 52.7(4)
C34 C35 C36 C37 -54.9(5)
C35 C36 C37 C38 58.3(5)
C36 C37 C38 C39 -57.0(5)
N3 C34 C39 C38 177.8(3)
C35 C34 C39 C38 -52.0(4)
C37 C38 C39 C34 52.9(5)
C44 N4 C40 C41 0.0
N4 C40 C41 C42 0.0
C40 C41 C42 C43 0.0
C41 C42 C43 C44 0.0
C42 C43 C44 N4 0.0
C40 N4 C44 C43 0.0
C44B N4B C40B C41B 0.0
N4B C40B C41B C42B 0.0
C40B C41B C42B C43B 0.0
C41B C42B C43B C44B 0.0
C42B C43B C44B N4B 0.0
C40B N4B C44B C43B 0.0
C49 N5 C45 C46 0.0
N5 C45 C46 C47 0.0
C45 C46 C47 C48 0.0
C46 C47 C48 C49 0.0
C47 C48 C49 N5 0.0
C45 N5 C49 C48 0.0
C49B N5B C45B C46B 0.0
N5B C45B C46B C47B 0.0
C45B C46B C47B C48B 0.0
C46B C47B C48B C49B 0.0
C47B C48B C49B N5B 0.0
C45B N5B C49B C48B 0.0
